data_7055492
loop_
_publ_author_name
'Wu, Jin-Ting'
'Zhang, Jian-Guo'
'Yin, Xin'
'Wu, Le'

_publ_section_title
;
 Energetic salts based on 3-hydrazino-4-amino-1,2,4-triazole (HATr):
 synthesis and properties
;
_journal_issue 6
_journal_name_full 'New J. Chem.'
_journal_page_first 5414
_journal_paper_doi 10.1039/C6NJ00308G
_journal_volume 40
_journal_year 2016
_chemical_formula_sum 'C14 H14 N12 O15'
_chemical_formula_weight 590.37
_chemical_name_systematic
; 
 ? 
;
_space_group_IT_number 2
_symmetry_cell_setting triclinic
_symmetry_space_group_name_Hall '-P 1'
_symmetry_space_group_name_H-M 'P -1'
_atom_sites_solution_hydrogens geom
_atom_sites_solution_primary direct
_atom_sites_solution_secondary difmap
_audit_creation_method SHELXL-97
_audit_update_record
;
2016-01-28 deposited with the CCDC.
2016-04-18 downloaded from the CCDC.
;
_cell_angle_alpha 69.469(9)
_cell_angle_beta 73.214(9)
_cell_angle_gamma 80.053(10)
_cell_formula_units_Z 2
_cell_length_a 8.0048(18)
_cell_length_b 11.527(2)
_cell_length_c 13.178(2)
_cell_measurement_reflns_used 4439
_cell_measurement_temperature 153(2)
_cell_measurement_theta_max 31.507
_cell_measurement_theta_min 2.666
_cell_volume 1086.7(4)
_computing_cell_refinement 'CrystalClear (Rigaku Inc., 2008)'
_computing_data_collection 'CrystalClear (Rigaku Inc., 2008)'
_computing_data_reduction 'CrystalClear (Rigaku Inc., 2008)'
_computing_molecular_graphics 'Bruker SHELXTL'
_computing_publication_material 'Bruker SHELXTL'
_computing_structure_refinement 'SHELXL-97 (Sheldrick, 1997)'
_computing_structure_solution 'SHELXS-97 (Sheldrick, 1990)'
_diffrn_ambient_temperature 153(2)
_diffrn_detector_area_resol_mean 28.5714
_diffrn_measured_fraction_theta_full 0.966
_diffrn_measured_fraction_theta_max 0.966
_diffrn_measurement_device_type AFC10/Saturn724+
_diffrn_measurement_method 'phi and omega scans'
_diffrn_radiation_monochromator graphite
_diffrn_radiation_source 'Rotating Anode'
_diffrn_radiation_type MoK\a
_diffrn_radiation_wavelength 0.71073
_diffrn_reflns_av_R_equivalents 0.0318
_diffrn_reflns_av_unetI/netI 0.0592
_diffrn_reflns_limit_h_max 11
_diffrn_reflns_limit_h_min -11
_diffrn_reflns_limit_k_max 16
_diffrn_reflns_limit_k_min -16
_diffrn_reflns_limit_l_max 19
_diffrn_reflns_limit_l_min -18
_diffrn_reflns_number 15158
_diffrn_reflns_theta_full 31.50
_diffrn_reflns_theta_max 31.50
_diffrn_reflns_theta_min 2.10
_diffrn_standards_decay_% 0
_diffrn_standards_interval_count 0
_diffrn_standards_interval_time 0
_diffrn_standards_number 0
_exptl_absorpt_coefficient_mu 0.164
_exptl_absorpt_correction_type none
_exptl_crystal_colour Yellow
_exptl_crystal_density_diffrn 1.804
_exptl_crystal_density_method 'not measured'
_exptl_crystal_description Block
_exptl_crystal_F_000 604
_exptl_crystal_size_max 0.31
_exptl_crystal_size_mid 0.27
_exptl_crystal_size_min 0.25
_refine_diff_density_max 0.599
_refine_diff_density_min -0.673
_refine_diff_density_rms 0.161
_refine_ls_extinction_method none
_refine_ls_goodness_of_fit_ref 1.095
_refine_ls_hydrogen_treatment mixed
_refine_ls_matrix_type full
_refine_ls_number_parameters 406
_refine_ls_number_reflns 6993
_refine_ls_number_restraints 0
_refine_ls_restrained_S_all 1.095
_refine_ls_R_factor_all 0.0833
_refine_ls_R_factor_gt 0.0544
_refine_ls_shift/su_max 0.001
_refine_ls_shift/su_mean 0.000
_refine_ls_structure_factor_coef Fsqd
_refine_ls_weighting_details 'calc w=1/[\s^2^(Fo^2^)+(0.0695P)^2^+2.6600P] where P=(Fo^2^+2Fc^2^)/3'
_refine_ls_weighting_scheme calc
_refine_ls_wR_factor_gt 0.1486
_refine_ls_wR_factor_ref 0.2111
_reflns_number_gt 5108
_reflns_number_total 6993
_reflns_threshold_expression >2sigma(I)
_cod_data_source_file c6nj00308g1.cif
_cod_data_source_block bn1886
_cod_depositor_comments
;
The following automatic conversions were performed:

'_symmetry_cell_setting' value 'Triclinic' changed to 'triclinic'
according to
/usr/data/users/saulius/crontab/automatic-downloads/rss-feeds/RSC/lib/dictionaries/cif_core.dic
dictionary named 'cif_core.dic' version 2.4.2 from 2011-04-26.

Automatic conversion script
Id: cif_fix_values 4268 2015-11-12 08:31:59Z antanas 

 Adding full bibliography for 7055491--7055495.cif.
;
_cod_original_sg_symbol_H-M P-1
_cod_database_code 7055492

loop_
_symmetry_equiv_pos_as_xyz
'x, y, z'
'-x, -y, -z'

loop_
_atom_site_label
_atom_site_type_symbol
_atom_site_fract_x
_atom_site_fract_y
_atom_site_fract_z
_atom_site_U_iso_or_equiv
_atom_site_adp_type
_atom_site_occupancy
_atom_site_symmetry_multiplicity
_atom_site_calc_flag
_atom_site_refinement_flags
O1 O 0.0406(2) 0.19300(15) 0.46234(15) 0.0158(4) Uani 1 1 d .
O2 O 0.3947(3) 0.16199(16) 0.46241(18) 0.0211(4) Uani 1 1 d .
O3 O 0.4140(3) 0.28047(19) 0.55370(19) 0.0260(5) Uani 1 1 d .
O4 O 0.3018(3) 0.71518(18) 0.3443(2) 0.0283(5) Uani 1 1 d .
O5 O 0.0705(3) 0.77043(17) 0.2794(2) 0.0264(5) Uani 1 1 d .
O6 O -0.3281(3) 0.46371(19) 0.36793(19) 0.0254(4) Uani 1 1 d .
O7 O -0.2144(3) 0.28646(18) 0.3476(2) 0.0290(5) Uani 1 1 d .
O8 O 0.4801(3) 0.82877(16) 0.03421(16) 0.0193(4) Uani 1 1 d .
O9 O 0.1539(3) 0.87946(19) -0.0014(2) 0.0336(5) Uani 1 1 d .
O10 O 0.0945(3) 0.7421(2) -0.0599(2) 0.0342(5) Uani 1 1 d .
O11 O 0.1921(3) 0.31536(19) 0.1478(2) 0.0293(5) Uani 1 1 d .
O12 O 0.4311(3) 0.25361(18) 0.2040(2) 0.0282(5) Uani 1 1 d .
O13 O 0.8367(3) 0.55164(19) 0.12729(19) 0.0262(4) Uani 1 1 d .
O14 O 0.7258(3) 0.7277(2) 0.1520(2) 0.0332(5) Uani 1 1 d .
O15 O 0.7062(3) 0.08047(19) 0.28609(17) 0.0207(4) Uani 1 1 d .
N1 N 0.0834(3) 0.02079(18) 0.32338(17) 0.0150(4) Uani 1 1 d .
N2 N 0.0682(3) 0.05281(19) 0.21592(18) 0.0157(4) Uani 1 1 d .
N3 N 0.3370(3) -0.00520(18) 0.20671(17) 0.0141(4) Uani 1 1 d .
N4 N 0.5202(3) -0.0287(2) 0.17316(19) 0.0153(4) Uani 1 1 d .
N5 N 0.3372(3) -0.04709(18) 0.39752(17) 0.0130(4) Uani 1 1 d .
N6 N 0.2212(3) -0.04141(18) 0.50185(17) 0.0131(4) Uani 1 1 d .
N7 N 0.3507(3) 0.25717(18) 0.48890(18) 0.0155(4) Uani 1 1 d .
N8 N 0.1730(3) 0.69128(18) 0.32512(18) 0.0169(4) Uani 1 1 d .
N9 N -0.2041(3) 0.38354(19) 0.36368(19) 0.0167(4) Uani 1 1 d .
N10 N 0.1721(3) 0.7735(2) -0.0063(2) 0.0201(4) Uani 1 1 d .
N11 N 0.3265(3) 0.33663(19) 0.16376(18) 0.0164(4) Uani 1 1 d .
N12 N 0.7155(3) 0.6333(2) 0.1325(2) 0.0189(4) Uani 1 1 d .
C1 C 0.2493(3) -0.0136(2) 0.31441(19) 0.0117(4) Uani 1 1 d .
C2 C 0.2172(4) 0.0371(2) 0.1462(2) 0.0178(5) Uani 1 1 d .
H2 H 0.2368 0.0525 0.0681 0.021 Uiso 1 1 calc R
C3 C 0.0742(3) 0.3057(2) 0.42593(19) 0.0111(4) Uani 1 1 d .
C4 C 0.2241(3) 0.3483(2) 0.4385(2) 0.0130(4) Uani 1 1 d .
C5 C 0.2552(3) 0.4712(2) 0.4089(2) 0.0133(4) Uani 1 1 d .
H5 H 0.3544 0.4935 0.4217 0.016 Uiso 1 1 calc R
C6 C 0.1376(3) 0.5615(2) 0.3601(2) 0.0130(4) Uani 1 1 d .
C7 C -0.0112(3) 0.5315(2) 0.3442(2) 0.0134(4) Uani 1 1 d .
H7 H -0.0912 0.5949 0.3119 0.016 Uiso 1 1 calc R
C8 C -0.0410(3) 0.4080(2) 0.3762(2) 0.0125(4) Uani 1 1 d .
C9 C 0.4399(3) 0.7186(2) 0.0668(2) 0.0139(4) Uani 1 1 d .
C10 C 0.2897(3) 0.6800(2) 0.0514(2) 0.0152(4) Uani 1 1 d .
C11 C 0.2525(3) 0.5584(2) 0.0816(2) 0.0155(4) Uani 1 1 d .
H11 H 0.1518 0.5391 0.0681 0.019 Uiso 1 1 calc R
C12 C 0.3647(3) 0.4644(2) 0.1321(2) 0.0144(4) Uani 1 1 d .
C13 C 0.5153(3) 0.4906(2) 0.1484(2) 0.0142(4) Uani 1 1 d .
H13 H 0.5934 0.4251 0.1803 0.017 Uiso 1 1 calc R
C14 C 0.5510(3) 0.6126(2) 0.1180(2) 0.0142(4) Uani 1 1 d .
H2N H -0.018(5) 0.081(3) 0.201(3) 0.012(8) Uiso 1 1 d .
H4A H 0.554(4) 0.027(3) 0.112(3) 0.009(7) Uiso 1 1 d .
H4B H 0.539(4) -0.099(3) 0.160(3) 0.010(7) Uiso 1 1 d .
H5N H 0.402(5) -0.113(3) 0.403(3) 0.018(8) Uiso 1 1 d .
H6A H 0.143(4) -0.095(3) 0.522(2) 0.006(6) Uiso 1 1 d .
H6B H 0.291(5) -0.061(3) 0.564(3) 0.022(9) Uiso 1 1 d .
H6C H 0.160(5) 0.037(3) 0.492(3) 0.019(8) Uiso 1 1 d .
H15A H 0.653(5) 0.035(3) 0.274(3) 0.021(9) Uiso 1 1 d .
H15B H 0.657(6) 0.145(4) 0.275(4) 0.041(12) Uiso 1 1 d .

loop_
_atom_site_aniso_label
_atom_site_aniso_U_11
_atom_site_aniso_U_22
_atom_site_aniso_U_33
_atom_site_aniso_U_23
_atom_site_aniso_U_13
_atom_site_aniso_U_12
O1 0.0182(9) 0.0078(7) 0.0202(9) -0.0019(6) -0.0047(7) -0.0031(6)
O2 0.0235(10) 0.0121(8) 0.0318(11) -0.0111(7) -0.0114(8) 0.0042(7)
O3 0.0320(12) 0.0224(9) 0.0338(11) -0.0133(8) -0.0225(10) 0.0057(8)
O4 0.0320(12) 0.0143(8) 0.0445(13) -0.0064(8) -0.0194(10) -0.0059(8)
O5 0.0320(11) 0.0113(8) 0.0392(12) -0.0029(8) -0.0211(10) 0.0000(7)
O6 0.0158(9) 0.0231(9) 0.0359(12) -0.0069(8) -0.0089(8) 0.0016(7)
O7 0.0367(12) 0.0140(8) 0.0449(13) -0.0055(8) -0.0255(11) -0.0055(8)
O8 0.0257(10) 0.0123(8) 0.0193(9) -0.0024(6) -0.0057(7) -0.0055(7)
O9 0.0360(13) 0.0162(9) 0.0487(14) -0.0084(9) -0.0187(11) 0.0075(8)
O10 0.0402(14) 0.0251(10) 0.0409(13) 0.0018(9) -0.0293(11) -0.0055(9)
O11 0.0325(12) 0.0179(9) 0.0419(13) -0.0051(9) -0.0180(10) -0.0076(8)
O12 0.0381(13) 0.0117(8) 0.0356(12) -0.0026(8) -0.0189(10) 0.0017(8)
O13 0.0177(10) 0.0235(10) 0.0357(12) -0.0079(8) -0.0074(8) 0.0014(7)
O14 0.0332(12) 0.0244(10) 0.0559(16) -0.0182(10) -0.0256(11) -0.0014(9)
O15 0.0205(10) 0.0183(9) 0.0241(10) -0.0068(7) -0.0060(8) -0.0023(7)
N1 0.0206(10) 0.0118(8) 0.0126(9) -0.0027(7) -0.0066(8) 0.0003(7)
N2 0.0203(11) 0.0134(9) 0.0146(10) -0.0023(7) -0.0099(8) 0.0008(7)
N3 0.0183(10) 0.0101(8) 0.0119(9) -0.0035(7) -0.0005(7) -0.0020(7)
N4 0.0121(9) 0.0158(9) 0.0167(10) -0.0061(8) -0.0002(8) -0.0013(7)
N5 0.0125(9) 0.0127(8) 0.0129(9) -0.0044(7) -0.0033(7) 0.0018(7)
N6 0.0165(10) 0.0105(8) 0.0119(9) -0.0030(7) -0.0033(7) -0.0018(7)
N7 0.0188(10) 0.0105(8) 0.0179(10) -0.0045(7) -0.0057(8) -0.0011(7)
N8 0.0242(11) 0.0097(8) 0.0168(10) -0.0041(7) -0.0050(8) -0.0022(7)
N9 0.0166(10) 0.0132(9) 0.0202(10) -0.0006(7) -0.0088(8) -0.0033(7)
N10 0.0185(11) 0.0162(9) 0.0222(11) 0.0006(8) -0.0078(9) -0.0020(8)
N11 0.0192(10) 0.0133(9) 0.0163(10) -0.0042(7) -0.0033(8) -0.0031(7)
N12 0.0168(10) 0.0176(9) 0.0242(11) -0.0047(8) -0.0103(9) -0.0017(8)
C1 0.0121(10) 0.0091(8) 0.0127(10) -0.0029(7) -0.0016(8) -0.0020(7)
C2 0.0272(13) 0.0125(10) 0.0134(11) -0.0029(8) -0.0044(9) -0.0041(9)
C3 0.0115(10) 0.0099(9) 0.0119(10) -0.0030(7) -0.0034(8) -0.0009(7)
C4 0.0146(10) 0.0094(9) 0.0142(10) -0.0039(8) -0.0019(8) -0.0013(7)
C5 0.0124(10) 0.0119(9) 0.0161(11) -0.0059(8) -0.0010(8) -0.0033(7)
C6 0.0163(11) 0.0090(9) 0.0140(10) -0.0044(8) -0.0027(8) -0.0020(7)
C7 0.0165(11) 0.0096(9) 0.0142(10) -0.0032(8) -0.0060(8) 0.0011(7)
C8 0.0109(10) 0.0119(9) 0.0153(10) -0.0041(8) -0.0038(8) -0.0019(7)
C9 0.0173(11) 0.0129(9) 0.0114(10) -0.0033(8) -0.0039(8) -0.0015(8)
C10 0.0170(11) 0.0122(9) 0.0143(10) -0.0026(8) -0.0031(9) -0.0006(8)
C11 0.0169(11) 0.0142(10) 0.0143(10) -0.0045(8) -0.0006(9) -0.0041(8)
C12 0.0178(11) 0.0111(9) 0.0139(10) -0.0040(8) -0.0029(9) -0.0020(8)
C13 0.0159(11) 0.0129(9) 0.0146(10) -0.0043(8) -0.0067(9) 0.0015(8)
C14 0.0129(10) 0.0144(10) 0.0161(11) -0.0046(8) -0.0050(8) -0.0012(8)

loop_
_atom_type_symbol
_atom_type_description
_atom_type_scat_dispersion_real
_atom_type_scat_dispersion_imag
_atom_type_scat_source
C C 0.0033 0.0016 'International Tables Vol C Tables 4.2.6.8 and 6.1.1.4'
H H 0.0000 0.0000 'International Tables Vol C Tables 4.2.6.8 and 6.1.1.4'
N N 0.0061 0.0033 'International Tables Vol C Tables 4.2.6.8 and 6.1.1.4'
O O 0.0106 0.0060 'International Tables Vol C Tables 4.2.6.8 and 6.1.1.4'

loop_
_geom_angle_atom_site_label_1
_geom_angle_atom_site_label_2
_geom_angle_atom_site_label_3
_geom_angle
H15A O15 H15B 108(4)
C1 N1 N2 103.1(2)
C2 N2 N1 112.5(2)
C2 N2 H2N 127(3)
N1 N2 H2N 121(3)
C2 N3 C1 106.1(2)
C2 N3 N4 130.6(2)
C1 N3 N4 123.0(2)
N3 N4 H4A 106(2)
N3 N4 H4B 107(2)
H4A N4 H4B 108(3)
C1 N5 N6 111.41(19)
C1 N5 H5N 115(2)
N6 N5 H5N 114(2)
N5 N6 H6A 107.9(19)
N5 N6 H6B 111.0(19)
H6A N6 H6B 111(3)
N5 N6 H6C 110(2)
H6A N6 H6C 106(3)
H6B N6 H6C 111(3)
O2 N7 O3 122.8(2)
O2 N7 C4 118.8(2)
O3 N7 C4 118.4(2)
O4 N8 O5 123.9(2)
O4 N8 C6 118.1(2)
O5 N8 C6 118.0(2)
O7 N9 O6 122.5(2)
O7 N9 C8 119.8(2)
O6 N9 C8 117.7(2)
O9 N10 O10 122.4(2)
O9 N10 C10 120.0(2)
O10 N10 C10 117.7(2)
O11 N11 O12 122.9(2)
O11 N11 C12 118.5(2)
O12 N11 C12 118.6(2)
O14 N12 O13 123.5(2)
O14 N12 C14 119.1(2)
O13 N12 C14 117.4(2)
N1 C1 N3 111.8(2)
N1 C1 N5 127.1(2)
N3 C1 N5 121.0(2)
N2 C2 N3 106.4(2)
N2 C2 H2 126.8
N3 C2 H2 126.8
O1 C3 C4 123.7(2)
O1 C3 C8 124.0(2)
C4 C3 C8 112.08(19)
C5 C4 C3 124.8(2)
C5 C4 N7 116.2(2)
C3 C4 N7 118.90(19)
C4 C5 C6 118.2(2)
C4 C5 H5 120.9
C6 C5 H5 120.9
C7 C6 C5 122.0(2)
C7 C6 N8 119.6(2)
C5 C6 N8 118.4(2)
C8 C7 C6 118.7(2)
C8 C7 H7 120.6
C6 C7 H7 120.6
C7 C8 N9 115.8(2)
C7 C8 C3 124.2(2)
N9 C8 C3 119.93(19)
O8 C9 C10 125.3(2)
O8 C9 C14 122.7(2)
C10 C9 C14 111.8(2)
C11 C10 C9 124.8(2)
C11 C10 N10 116.0(2)
C9 C10 N10 119.0(2)
C10 C11 C12 118.8(2)
C10 C11 H11 120.6
C12 C11 H11 120.6
C13 C12 C11 121.3(2)
C13 C12 N11 119.6(2)
C11 C12 N11 119.0(2)
C14 C13 C12 119.3(2)
C14 C13 H13 120.4
C12 C13 H13 120.4
C13 C14 N12 116.4(2)
C13 C14 C9 123.9(2)
N12 C14 C9 119.6(2)

loop_
_geom_bond_atom_site_label_1
_geom_bond_atom_site_label_2
_geom_bond_distance
O1 C3 1.265(3)
O2 N7 1.230(3)
O3 N7 1.231(3)
O4 N8 1.225(3)
O5 N8 1.228(3)
O6 N9 1.237(3)
O7 N9 1.230(3)
O8 C9 1.256(3)
O9 N10 1.227(3)
O10 N10 1.235(3)
O11 N11 1.233(3)
O12 N11 1.234(3)
O13 N12 1.234(3)
O14 N12 1.223(3)
O15 H15A 0.81(4)
O15 H15B 0.77(5)
N1 C1 1.302(3)
N1 N2 1.369(3)
N2 C2 1.307(4)
N2 H2N 0.75(3)
N3 C2 1.342(4)
N3 C1 1.367(3)
N3 N4 1.411(3)
N4 H4A 0.85(3)
N4 H4B 0.86(3)
N5 C1 1.378(3)
N5 N6 1.436(3)
N5 H5N 0.83(3)
N6 H6A 0.88(3)
N6 H6B 1.06(4)
N6 H6C 0.93(3)
N7 C4 1.450(3)
N8 C6 1.455(3)
N9 C8 1.448(3)
N10 C10 1.454(3)
N11 C12 1.445(3)
N12 C14 1.454(3)
C2 H2 0.9500
C3 C4 1.443(3)
C3 C8 1.450(3)
C4 C5 1.379(3)
C5 C6 1.387(3)
C5 H5 0.9500
C6 C7 1.386(3)
C7 C8 1.379(3)
C7 H7 0.9500
C9 C10 1.440(4)
C9 C14 1.460(3)
C10 C11 1.378(3)
C11 C12 1.388(3)
C11 H11 0.9500
C12 C13 1.382(4)
C13 C14 1.378(3)
C13 H13 0.9500

loop_
_geom_torsion_atom_site_label_1
_geom_torsion_atom_site_label_2
_geom_torsion_atom_site_label_3
_geom_torsion_atom_site_label_4
_geom_torsion
C1 N1 N2 C2 0.7(3)
N2 N1 C1 N3 -0.5(2)
N2 N1 C1 N5 175.2(2)
C2 N3 C1 N1 0.1(3)
N4 N3 C1 N1 175.44(19)
C2 N3 C1 N5 -175.9(2)
N4 N3 C1 N5 -0.5(3)
N6 N5 C1 N1 0.6(3)
N6 N5 C1 N3 175.92(19)
N1 N2 C2 N3 -0.7(3)
C1 N3 C2 N2 0.3(3)
N4 N3 C2 N2 -174.5(2)
O1 C3 C4 C5 -173.7(2)
C8 C3 C4 C5 1.0(3)
O1 C3 C4 N7 4.2(3)
C8 C3 C4 N7 178.9(2)
O2 N7 C4 C5 -139.9(2)
O3 N7 C4 C5 37.7(3)
O2 N7 C4 C3 42.0(3)
O3 N7 C4 C3 -140.4(2)
C3 C4 C5 C6 -2.2(4)
N7 C4 C5 C6 179.8(2)
C4 C5 C6 C7 2.3(4)
C4 C5 C6 N8 -177.8(2)
O4 N8 C6 C7 177.1(2)
O5 N8 C6 C7 -1.9(3)
O4 N8 C6 C5 -2.7(3)
O5 N8 C6 C5 178.2(2)
C5 C6 C7 C8 -1.2(4)
N8 C6 C7 C8 178.9(2)
C6 C7 C8 N9 176.3(2)
C6 C7 C8 C3 -0.1(4)
O7 N9 C8 C7 151.9(2)
O6 N9 C8 C7 -26.9(3)
O7 N9 C8 C3 -31.6(3)
O6 N9 C8 C3 149.6(2)
O1 C3 C8 C7 174.8(2)
C4 C3 C8 C7 0.2(3)
O1 C3 C8 N9 -1.4(4)
C4 C3 C8 N9 -176.1(2)
O8 C9 C10 C11 175.9(2)
C14 C9 C10 C11 0.5(3)
O8 C9 C10 N10 0.0(4)
C14 C9 C10 N10 -175.4(2)
O9 N10 C10 C11 154.1(3)
O10 N10 C10 C11 -26.4(3)
O9 N10 C10 C9 -29.6(4)
O10 N10 C10 C9 149.9(3)
C9 C10 C11 C12 0.9(4)
N10 C10 C11 C12 176.9(2)
C10 C11 C12 C13 -2.5(4)
C10 C11 C12 N11 -179.9(2)
O11 N11 C12 C13 -179.5(2)
O12 N11 C12 C13 -0.6(4)
O11 N11 C12 C11 -2.1(3)
O12 N11 C12 C11 176.8(2)
C11 C12 C13 C14 2.6(4)
N11 C12 C13 C14 180.0(2)
C12 C13 C14 N12 -177.2(2)
C12 C13 C14 C9 -1.1(4)
O14 N12 C14 C13 -150.4(3)
O13 N12 C14 C13 27.8(3)
O14 N12 C14 C9 33.4(4)
O13 N12 C14 C9 -148.5(2)
O8 C9 C14 C13 -176.0(2)
C10 C9 C14 C13 -0.4(3)
O8 C9 C14 N12 0.0(4)
C10 C9 C14 N12 175.5(2)
